data_7036656
loop_
_publ_author_name
'Passarelli, Vincenzo'
'P\'erez-Torrente, Jes\'us J'
'Oro, Luis A.'

_publ_section_title
;
 Intramolecular C-H oxidative addition to iridium(i) triggered by
 trimethyl phosphite in N,N'-diphosphanesilanediamine complexes.
;
_journal_issue 42
_journal_name_full 'Dalton transactions (Cambridge, England : 2003)'
_journal_page_first 18596
_journal_page_last 18606
_journal_paper_doi 10.1039/c5dt02886h
_journal_volume 44
_journal_year 2015
_chemical_formula_moiety 'C46 H58 Ir N2 O6 P4 Si, F6 P, C4 H10 O'
_chemical_formula_sum 'C50 H68 F6 Ir N2 O7 P5 Si'
_chemical_formula_weight 1298.20
_chemical_name_systematic
;
 ?
;
_space_group_crystal_system monoclinic
_space_group_IT_number 14
_space_group_name_Hall '-P 2yn'
_space_group_name_H-M_alt 'P 1 21/n 1'
_symmetry_space_group_name_Hall '-P 2yn'
_symmetry_space_group_name_H-M 'P 1 21/n 1'
_atom_sites_solution_hydrogens mixed
_atom_sites_solution_primary heavy
_atom_sites_solution_secondary difmap
_audit_creation_method SHELXL-2013
_audit_update_record
;
2015-07-20 deposited with the CCDC.
2015-09-24 downloaded from the CCDC.
;
_cell_angle_alpha 90
_cell_angle_beta 93.5760(10)
_cell_angle_gamma 90
_cell_formula_units_Z 4
_cell_length_a 11.9408(9)
_cell_length_b 31.183(2)
_cell_length_c 14.8638(11)
_cell_measurement_reflns_used 9938
_cell_measurement_temperature 100(2)
_cell_measurement_theta_max 27.110
_cell_measurement_theta_min 2.258
_cell_volume 5523.8(7)
_computing_cell_refinement 'SAINT+ v. 6.45 (Bruker AXS, 2003)'
_computing_data_collection 'SMART v. 5.611 (Bruker AXS, 2000)'
_computing_data_reduction 'SAINT+ v. 6.45 (Bruker AXS, 2003)'
_computing_molecular_graphics 'XP program, SHELXTL v6.12, Bruker2000'
_computing_publication_material 'XCIF program, SHELXTLv6.12, BrukerAXS'
_computing_structure_refinement 'SHELXL-2013 (Sheldrick, 2013)'
_computing_structure_solution 'SHELXS-97 (Sheldrick, 1990)'
_diffrn_ambient_temperature 100(2)
_diffrn_detector_area_resol_mean 8.26
_diffrn_measured_fraction_theta_full 0.986
_diffrn_measured_fraction_theta_max 0.987
_diffrn_measurement_device_type 'Bruker SMART APEX CCD system'
_diffrn_measurement_method '\w rotations with narrow frames'
_diffrn_radiation_monochromator graphite
_diffrn_radiation_source 'fine-focus sealed tube'
_diffrn_radiation_type MoK\a
_diffrn_radiation_wavelength 0.71073
_diffrn_reflns_av_R_equivalents 0.0548
_diffrn_reflns_av_unetI/netI 0.0396
_diffrn_reflns_laue_measured_fraction_full 0.986
_diffrn_reflns_laue_measured_fraction_max 0.987
_diffrn_reflns_limit_h_max 15
_diffrn_reflns_limit_h_min -15
_diffrn_reflns_limit_k_max 40
_diffrn_reflns_limit_k_min -39
_diffrn_reflns_limit_l_max 19
_diffrn_reflns_limit_l_min -19
_diffrn_reflns_number 79012
_diffrn_reflns_point_group_measured_fraction_full 0.986
_diffrn_reflns_point_group_measured_fraction_max 0.987
_diffrn_reflns_theta_full 28.000
_diffrn_reflns_theta_max 27.998
_diffrn_reflns_theta_min 1.306
_exptl_absorpt_coefficient_mu 2.654
_exptl_absorpt_correction_T_max 0.853
_exptl_absorpt_correction_T_min 0.628
_exptl_absorpt_correction_type multi-scan
_exptl_absorpt_process_details
;
 SADABS: Area-Detector Absorption Correction. (1996)  Bruker-AXS 
 within SAINT+ package, v. 6.45.   
;
_exptl_crystal_colour colourless
_exptl_crystal_density_diffrn 1.561
_exptl_crystal_description prism
_exptl_crystal_F_000 2632
_exptl_crystal_size_max 0.300
_exptl_crystal_size_mid 0.200
_exptl_crystal_size_min 0.060
_refine_diff_density_max 1.862
_refine_diff_density_min -0.906
_refine_diff_density_rms 0.117
_refine_ls_extinction_method none
_refine_ls_goodness_of_fit_ref 1.049
_refine_ls_hydrogen_treatment mixed
_refine_ls_matrix_type full
_refine_ls_number_parameters 662
_refine_ls_number_reflns 13146
_refine_ls_number_restraints 9
_refine_ls_restrained_S_all 1.052
_refine_ls_R_factor_all 0.0513
_refine_ls_R_factor_gt 0.0354
_refine_ls_shift/su_max 0.015
_refine_ls_shift/su_mean 0.000
_refine_ls_structure_factor_coef Fsqd
_refine_ls_weighting_details 'w=1/[\s^2^(Fo^2^)+(0.0370P)^2^+10.0968P] where P=(Fo^2^+2Fc^2^)/3'
_refine_ls_weighting_scheme calc
_refine_ls_wR_factor_gt 0.0787
_refine_ls_wR_factor_ref 0.0872
_reflns_Friedel_coverage 0.000
_reflns_number_gt 10529
_reflns_number_total 13146
_reflns_threshold_expression 'I > 2\s(I)'
_cod_data_source_file c5dt02886h2.cif
_cod_data_source_block shelx
_cod_depositor_comments 'Adding full bibliography for 7036656.cif.'
_cod_database_code 7036656
_shelx_space_group_comment
;
The symmetry employed for this shelxl refinement is uniquely defined
by the following loop, which should always be used as a source of
symmetry information in preference to the above space-group names.
They are only intended as comments.
;
_shelx_estimated_absorpt_t_min 0.503
_shelx_estimated_absorpt_t_max 0.857
_shelxl_version_number 2013-4

loop_
_space_group_symop_operation_xyz
'x, y, z'
'-x+1/2, y+1/2, -z+1/2'
'-x, -y, -z'
'x-1/2, -y-1/2, z-1/2'

loop_
_atom_site_label
_atom_site_type_symbol
_atom_site_fract_x
_atom_site_fract_y
_atom_site_fract_z
_atom_site_U_iso_or_equiv
_atom_site_adp_type
_atom_site_occupancy
_atom_site_site_symmetry_order
_atom_site_calc_flag
_atom_site_refinement_flags_posn
_atom_site_refinement_flags_adp
O3 O 0.3040(5) 0.91719(17) 0.7234(4) 0.0967(16) Uani 1 1 d D U
C2 C 0.4012(7) 0.9449(2) 0.7468(5) 0.090(2) Uani 1 1 d D U
H2A H 0.4104 0.9485 0.8131 0.108 Uiso 1 1 calc R U
H2B H 0.3892 0.9735 0.7192 0.108 Uiso 1 1 calc R U
C4 C 0.1955(8) 0.9308(3) 0.7487(5) 0.121(3) Uani 1 1 d D U
H4A H 0.1667 0.9550 0.7107 0.145 Uiso 1 1 calc R U
H4B H 0.1976 0.9395 0.8128 0.145 Uiso 1 1 calc R U
C5 C 0.1200(7) 0.8880(4) 0.7308(6) 0.161(5) Uani 1 1 d D U
H5A H 0.0427 0.8938 0.7458 0.241 Uiso 1 1 calc R U
H5B H 0.1510 0.8646 0.7686 0.241 Uiso 1 1 calc R U
H5C H 0.1208 0.8799 0.6671 0.241 Uiso 1 1 calc R U
C1 C 0.5061(7) 0.9244(3) 0.7124(7) 0.117(3) Uani 1 1 d D U
H1A H 0.5712 0.9427 0.7281 0.176 Uiso 1 1 calc R U
H1B H 0.4969 0.9212 0.6467 0.176 Uiso 1 1 calc R U
H1C H 0.5177 0.8961 0.7402 0.176 Uiso 1 1 calc R U
C11 C 0.1190(3) 0.81000(12) 0.2021(2) 0.0217(7) Uani 1 1 d . .
H11A H 0.0420 0.8050 0.1754 0.026 Uiso 1 1 calc R U
H11B H 0.1692 0.7871 0.1824 0.026 Uiso 1 1 calc R U
C12 C 0.0772(3) 0.76943(12) 0.3968(2) 0.0230(8) Uani 1 1 d . .
H12A H 0.1217 0.7438 0.3857 0.034 Uiso 1 1 calc R U
H12B H -0.0025 0.7633 0.3828 0.034 Uiso 1 1 calc R U
H12C H 0.0888 0.7778 0.4602 0.034 Uiso 1 1 calc R U
C31 C 0.1842(5) 1.02128(14) 0.1421(4) 0.0498(13) Uani 1 1 d . .
H31A H 0.2612 1.0280 0.1643 0.075 Uiso 1 1 calc R U
H31B H 0.1317 1.0393 0.1731 0.075 Uiso 1 1 calc R U
H31C H 0.1756 1.0267 0.0771 0.075 Uiso 1 1 calc R U
C32 C 0.0869(4) 0.94644(16) -0.0286(3) 0.0416(11) Uani 1 1 d . .
H32A H 0.0665 0.9172 -0.0477 0.062 Uiso 1 1 calc R U
H32B H 0.0796 0.9657 -0.0807 0.062 Uiso 1 1 calc R U
H32C H 0.0369 0.9560 0.0172 0.062 Uiso 1 1 calc R U
C33 C 0.4100(4) 0.9778(2) 0.0595(4) 0.0598(16) Uani 1 1 d . .
H33A H 0.4461 0.9594 0.0164 0.090 Uiso 1 1 calc R U
H33B H 0.4670 0.9956 0.0919 0.090 Uiso 1 1 calc R U
H33C H 0.3549 0.9964 0.0270 0.090 Uiso 1 1 calc R U
C41 C 0.3701(4) 0.77181(15) 0.0112(3) 0.0390(11) Uani 1 1 d . .
H41A H 0.3351 0.7726 -0.0502 0.059 Uiso 1 1 calc R U
H41B H 0.3763 0.7420 0.0317 0.059 Uiso 1 1 calc R U
H41C H 0.4451 0.7846 0.0118 0.059 Uiso 1 1 calc R U
C42 C 0.4152(7) 0.8681(2) -0.0671(5) 0.087(2) Uani 1 1 d . .
H42A H 0.4052 0.8394 -0.0932 0.130 Uiso 1 1 calc R U
H42B H 0.4952 0.8751 -0.0615 0.130 Uiso 1 1 calc R U
H42C H 0.3754 0.8891 -0.1062 0.130 Uiso 1 1 calc R U
C43 C 0.0913(4) 0.81447(18) -0.0492(3) 0.0497(13) Uani 1 1 d . .
H43A H 0.1102 0.7850 -0.0310 0.074 Uiso 1 1 calc R U
H43B H 0.0594 0.8146 -0.1115 0.074 Uiso 1 1 calc R U
H43C H 0.0364 0.8262 -0.0095 0.074 Uiso 1 1 calc R U
C111 C 0.3104(3) 0.81563(13) 0.4456(2) 0.0232(8) Uani 1 1 d . .
C112 C 0.3352(3) 0.77290(13) 0.4656(3) 0.0248(8) Uani 1 1 d . .
H112 H 0.3288 0.7519 0.4194 0.030 Uiso 1 1 calc R U
C113 C 0.3695(3) 0.76096(14) 0.5535(3) 0.0299(9) Uani 1 1 d . .
H113 H 0.3854 0.7317 0.5667 0.036 Uiso 1 1 calc R U
C114 C 0.3807(3) 0.79115(15) 0.6219(3) 0.0312(9) Uani 1 1 d . .
C115 C 0.3591(3) 0.83370(15) 0.6011(3) 0.0343(10) Uani 1 1 d . .
H115 H 0.3680 0.8548 0.6470 0.041 Uiso 1 1 calc R U
C116 C 0.3243(3) 0.84601(14) 0.5129(3) 0.0278(8) Uani 1 1 d . .
H116 H 0.3102 0.8754 0.4995 0.033 Uiso 1 1 calc R U
C117 C 0.4153(4) 0.77845(16) 0.7180(3) 0.0429(11) Uani 1 1 d . .
H17A H 0.4942 0.7860 0.7316 0.064 Uiso 1 1 calc R U
H17B H 0.4055 0.7475 0.7251 0.064 Uiso 1 1 calc R U
H17C H 0.3684 0.7937 0.7594 0.064 Uiso 1 1 calc R U
C121 C 0.4382(3) 0.82124(13) 0.2426(2) 0.0237(8) Uani 1 1 d . .
C122 C 0.4321(3) 0.77737(14) 0.2512(3) 0.0292(9) Uani 1 1 d . .
H122 H 0.3709 0.7649 0.2795 0.035 Uiso 1 1 calc R U
C123 C 0.5151(4) 0.75096(15) 0.2187(3) 0.0372(10) Uani 1 1 d . .
H123 H 0.5103 0.7207 0.2253 0.045 Uiso 1 1 calc R U
C124 C 0.6040(4) 0.76872(17) 0.1769(3) 0.0423(11) Uani 1 1 d . .
H124 H 0.6608 0.7508 0.1553 0.051 Uiso 1 1 calc R U
C125 C 0.6100(3) 0.81269(17) 0.1667(3) 0.0397(11) Uani 1 1 d . .
H125 H 0.6705 0.8249 0.1368 0.048 Uiso 1 1 calc R U
C126 C 0.5288(3) 0.83929(14) 0.1994(3) 0.0305(9) Uani 1 1 d . .
H126 H 0.5342 0.8695 0.1928 0.037 Uiso 1 1 calc R U
C131 C 0.4092(3) 0.89817(13) 0.3382(2) 0.0250(8) Uani 1 1 d . .
C132 C 0.5075(3) 0.88752(15) 0.3894(3) 0.0328(9) Uani 1 1 d . .
H132 H 0.5310 0.8584 0.3933 0.039 Uiso 1 1 calc R U
C133 C 0.5709(4) 0.91894(16) 0.4346(3) 0.0403(11) Uani 1 1 d . .
H133 H 0.6373 0.9114 0.4696 0.048 Uiso 1 1 calc R U
C134 C 0.5373(4) 0.96079(17) 0.4284(3) 0.0432(12) Uani 1 1 d . .
H134 H 0.5813 0.9824 0.4585 0.052 Uiso 1 1 calc R U
C135 C 0.4392(4) 0.97204(15) 0.3784(3) 0.0389(11) Uani 1 1 d . .
H135 H 0.4160 1.0012 0.3753 0.047 Uiso 1 1 calc R U
C136 C 0.3755(3) 0.94076(13) 0.3331(3) 0.0283(9) Uani 1 1 d . .
H136 H 0.3089 0.9484 0.2987 0.034 Uiso 1 1 calc R U
C211 C -0.0655(3) 0.85207(12) 0.3950(2) 0.0227(8) Uani 1 1 d . .
C212 C -0.0594(3) 0.86159(13) 0.4863(3) 0.0284(8) Uani 1 1 d . .
H212 H 0.0062 0.8747 0.5132 0.034 Uiso 1 1 calc R U
C213 C -0.1488(4) 0.85198(14) 0.5388(3) 0.0342(10) Uani 1 1 d . .
H213 H -0.1438 0.8592 0.6010 0.041 Uiso 1 1 calc R U
C214 C -0.2450(3) 0.83207(15) 0.5018(3) 0.0359(10) Uani 1 1 d . .
C215 C -0.2505(3) 0.82326(14) 0.4098(3) 0.0327(9) Uani 1 1 d . .
H215 H -0.3159 0.8100 0.3829 0.039 Uiso 1 1 calc R U
C216 C -0.1633(3) 0.83332(13) 0.3568(3) 0.0270(8) Uani 1 1 d . .
H216 H -0.1699 0.8275 0.2940 0.032 Uiso 1 1 calc R U
C217 C -0.3385(4) 0.81895(18) 0.5602(3) 0.0480(13) Uani 1 1 d . .
H27A H -0.3144 0.7942 0.5971 0.072 Uiso 1 1 calc R U
H27B H -0.4052 0.8113 0.5218 0.072 Uiso 1 1 calc R U
H27C H -0.3564 0.8429 0.5996 0.072 Uiso 1 1 calc R U
C221 C -0.0886(3) 0.91412(13) 0.2238(3) 0.0265(8) Uani 1 1 d . .
C222 C -0.1642(4) 0.93402(16) 0.2787(3) 0.0413(11) Uani 1 1 d . .
H222 H -0.1409 0.9409 0.3393 0.050 Uiso 1 1 calc R U
C223 C -0.2728(4) 0.94385(17) 0.2462(4) 0.0508(14) Uani 1 1 d . .
H223 H -0.3232 0.9571 0.2846 0.061 Uiso 1 1 calc R U
C224 C -0.3071(4) 0.93446(18) 0.1591(3) 0.0490(13) Uani 1 1 d . .
H224 H -0.3807 0.9420 0.1365 0.059 Uiso 1 1 calc R U
C225 C -0.2359(4) 0.91420(17) 0.1040(3) 0.0424(11) Uani 1 1 d . .
H225 H -0.2606 0.9072 0.0438 0.051 Uiso 1 1 calc R U
C226 C -0.1271(3) 0.90394(14) 0.1365(3) 0.0313(9) Uani 1 1 d . .
H226 H -0.0784 0.8897 0.0981 0.038 Uiso 1 1 calc R U
C231 C 0.0842(3) 0.94378(13) 0.3490(3) 0.0298(9) Uani 1 1 d . .
C232 C 0.1406(3) 0.93483(15) 0.4311(3) 0.0339(10) Uani 1 1 d . .
H232 H 0.1572 0.9060 0.4474 0.041 Uiso 1 1 calc R U
C233 C 0.1732(4) 0.96821(18) 0.4903(3) 0.0477(13) Uani 1 1 d . .
H233 H 0.2113 0.9619 0.5468 0.057 Uiso 1 1 calc R U
C234 C 0.1501(5) 1.01014(18) 0.4666(4) 0.0561(15) Uani 1 1 d . .
H234 H 0.1742 1.0329 0.5057 0.067 Uiso 1 1 calc R U
C235 C 0.0916(5) 1.01892(16) 0.3856(4) 0.0578(16) Uani 1 1 d . .
H235 H 0.0739 1.0478 0.3700 0.069 Uiso 1 1 calc R U
C236 C 0.0585(4) 0.98625(14) 0.3270(3) 0.0425(11) Uani 1 1 d . .
H236 H 0.0182 0.9928 0.2715 0.051 Uiso 1 1 calc R U
N1 N 0.2614(2) 0.82743(10) 0.3571(2) 0.0201(6) Uani 1 1 d . .
N2 N 0.0305(2) 0.85717(10) 0.3414(2) 0.0205(6) Uani 1 1 d . .
O31 O 0.1610(2) 0.97679(9) 0.15945(19) 0.0341(7) Uani 1 1 d . .
O32 O 0.2011(2) 0.94690(9) 0.00861(18) 0.0317(6) Uani 1 1 d . .
O33 O 0.3548(2) 0.95186(10) 0.1223(2) 0.0381(7) Uani 1 1 d . .
O41 O 0.3018(2) 0.79574(9) 0.07087(18) 0.0290(6) Uani 1 1 d . .
O42 O 0.3702(3) 0.86892(10) 0.0214(2) 0.0384(7) Uani 1 1 d . .
O43 O 0.1922(3) 0.84070(10) -0.04263(18) 0.0372(7) Uani 1 1 d . .
F1 F 0.2831(3) 0.61742(9) 0.26013(19) 0.0520(7) Uani 1 1 d . .
F2 F 0.3502(3) 0.68009(10) 0.3192(2) 0.0659(9) Uani 1 1 d . .
F3 F 0.1634(3) 0.66817(10) 0.3050(2) 0.0642(9) Uani 1 1 d . .
F4 F 0.1870(2) 0.60639(9) 0.38384(18) 0.0432(6) Uani 1 1 d . .
F5 F 0.3727(2) 0.61817(9) 0.3987(2) 0.0514(7) Uani 1 1 d . .
F6 F 0.2532(3) 0.66887(9) 0.4424(2) 0.0637(9) Uani 1 1 d . .
Si1 Si 0.12157(8) 0.81362(3) 0.32431(7) 0.0187(2) Uani 1 1 d . .
P1 P 0.32676(7) 0.85624(3) 0.27924(6) 0.02029(19) Uani 1 1 d . .
P2 P 0.05052(8) 0.89887(3) 0.27206(6) 0.02092(19) Uani 1 1 d . .
P3 P 0.22651(8) 0.93882(3) 0.11476(7) 0.0248(2) Uani 1 1 d . .
P4 P 0.26435(8) 0.84339(3) 0.05130(7) 0.0257(2) Uani 1 1 d . .
P5 P 0.26843(10) 0.64339(4) 0.35095(9) 0.0366(3) Uani 1 1 d . .
Ir1 Ir 0.18098(2) 0.87392(2) 0.16818(2) 0.01826(5) Uani 1 1 d . .
H1 H 0.085(4) 0.8795(14) 0.108(3) 0.043(13) Uiso 1 1 d . .

loop_
_atom_site_aniso_label
_atom_site_aniso_U_11
_atom_site_aniso_U_22
_atom_site_aniso_U_33
_atom_site_aniso_U_23
_atom_site_aniso_U_13
_atom_site_aniso_U_12
O3 0.112(4) 0.092(4) 0.086(4) -0.019(3) 0.010(3) -0.009(3)
C2 0.147(6) 0.040(4) 0.085(5) -0.011(3) 0.009(5) -0.010(4)
C4 0.163(7) 0.142(8) 0.063(5) 0.031(5) 0.059(5) 0.045(6)
C5 0.056(5) 0.330(14) 0.094(7) 0.104(8) -0.012(4) -0.024(7)
C1 0.109(6) 0.089(6) 0.150(9) 0.029(6) -0.022(6) -0.021(5)
C11 0.0224(18) 0.0219(18) 0.0214(18) -0.0026(15) 0.0060(14) -0.0007(14)
C12 0.0206(18) 0.0245(19) 0.0241(19) 0.0013(15) 0.0042(15) -0.0049(14)
C31 0.070(4) 0.023(2) 0.056(3) 0.003(2) 0.003(3) -0.004(2)
C32 0.040(3) 0.050(3) 0.033(2) 0.011(2) -0.008(2) 0.004(2)
C33 0.035(3) 0.077(4) 0.068(4) 0.042(3) 0.005(2) -0.014(3)
C41 0.037(2) 0.047(3) 0.034(2) -0.015(2) 0.0091(19) 0.009(2)
C42 0.113(6) 0.088(5) 0.068(4) -0.007(4) 0.074(4) -0.019(4)
C43 0.043(3) 0.064(3) 0.040(3) -0.019(2) -0.010(2) 0.003(2)
C111 0.0149(17) 0.034(2) 0.0204(18) 0.0023(16) 0.0009(14) -0.0001(15)
C112 0.0204(18) 0.032(2) 0.0224(19) 0.0004(16) 0.0025(15) -0.0001(15)
C113 0.025(2) 0.039(2) 0.026(2) 0.0081(18) 0.0044(16) 0.0045(17)
C114 0.0226(19) 0.051(3) 0.0198(19) 0.0034(18) 0.0025(15) 0.0082(18)
C115 0.032(2) 0.049(3) 0.022(2) -0.0051(19) 0.0021(17) 0.0128(19)
C116 0.0251(19) 0.034(2) 0.025(2) -0.0002(17) 0.0050(16) 0.0041(16)
C117 0.046(3) 0.055(3) 0.026(2) 0.003(2) -0.004(2) 0.014(2)
C121 0.0161(17) 0.035(2) 0.0205(18) -0.0012(16) 0.0029(14) 0.0028(15)
C122 0.027(2) 0.038(2) 0.024(2) 0.0024(17) 0.0051(16) 0.0057(17)
C123 0.039(2) 0.043(3) 0.030(2) 0.0008(19) 0.0031(19) 0.017(2)
C124 0.032(2) 0.061(3) 0.035(2) -0.005(2) 0.0044(19) 0.018(2)
C125 0.0184(19) 0.067(3) 0.034(2) -0.007(2) 0.0070(17) -0.003(2)
C126 0.0225(19) 0.040(2) 0.030(2) -0.0044(18) 0.0069(16) -0.0035(17)
C131 0.0222(18) 0.033(2) 0.0206(18) -0.0019(16) 0.0078(15) -0.0085(16)
C132 0.024(2) 0.046(3) 0.029(2) -0.0071(19) 0.0042(16) -0.0031(18)
C133 0.026(2) 0.057(3) 0.038(3) -0.022(2) 0.0019(18) -0.003(2)
C134 0.032(2) 0.056(3) 0.043(3) -0.025(2) 0.009(2) -0.014(2)
C135 0.039(2) 0.038(3) 0.042(3) -0.015(2) 0.013(2) -0.0066(19)
C136 0.029(2) 0.032(2) 0.025(2) -0.0042(17) 0.0103(16) -0.0064(17)
C211 0.0189(17) 0.029(2) 0.0214(18) 0.0025(15) 0.0075(14) 0.0042(15)
C212 0.026(2) 0.036(2) 0.024(2) -0.0033(17) 0.0061(16) -0.0035(16)
C213 0.036(2) 0.041(3) 0.028(2) -0.0027(19) 0.0150(18) 0.0022(19)
C214 0.027(2) 0.045(3) 0.037(2) 0.003(2) 0.0157(18) 0.0045(19)
C215 0.0191(19) 0.042(3) 0.037(2) 0.0038(19) 0.0048(17) 0.0010(17)
C216 0.0231(19) 0.034(2) 0.0234(19) 0.0014(16) 0.0023(15) 0.0056(16)
C217 0.033(2) 0.066(3) 0.047(3) 0.005(3) 0.020(2) -0.001(2)
C221 0.0259(19) 0.028(2) 0.026(2) 0.0070(16) 0.0074(16) 0.0043(16)
C222 0.037(2) 0.055(3) 0.033(2) 0.000(2) 0.0085(19) 0.019(2)
C223 0.040(3) 0.063(3) 0.051(3) 0.012(3) 0.018(2) 0.028(2)
C224 0.029(2) 0.067(4) 0.051(3) 0.017(3) 0.005(2) 0.020(2)
C225 0.027(2) 0.061(3) 0.039(3) 0.007(2) -0.0009(19) 0.004(2)
C226 0.025(2) 0.039(2) 0.031(2) 0.0006(18) 0.0053(16) 0.0021(17)
C231 0.034(2) 0.027(2) 0.029(2) -0.0049(17) 0.0103(17) -0.0035(17)
C232 0.031(2) 0.038(2) 0.033(2) -0.0098(19) 0.0118(18) -0.0070(18)
C233 0.039(3) 0.068(4) 0.037(3) -0.021(2) 0.014(2) -0.018(2)
C234 0.060(3) 0.047(3) 0.064(4) -0.029(3) 0.025(3) -0.021(3)
C235 0.082(4) 0.030(3) 0.065(4) -0.017(2) 0.033(3) -0.004(3)
C236 0.058(3) 0.028(2) 0.044(3) -0.005(2) 0.018(2) 0.004(2)
N1 0.0139(14) 0.0273(16) 0.0194(15) 0.0006(12) 0.0030(11) -0.0012(12)
N2 0.0204(15) 0.0249(16) 0.0169(15) -0.0005(12) 0.0064(12) 0.0023(12)
O31 0.0455(18) 0.0203(14) 0.0371(17) 0.0031(12) 0.0076(14) 0.0010(12)
O32 0.0309(15) 0.0397(17) 0.0248(14) 0.0089(12) 0.0034(12) -0.0005(13)
O33 0.0261(15) 0.0474(19) 0.0405(18) 0.0191(15) 0.0002(13) -0.0108(13)
O41 0.0306(15) 0.0317(15) 0.0254(14) -0.0041(12) 0.0081(11) 0.0095(12)
O42 0.0353(17) 0.0476(19) 0.0347(17) 0.0034(14) 0.0205(13) 0.0019(14)
O43 0.0420(17) 0.0497(19) 0.0199(14) -0.0034(13) 0.0032(13) 0.0104(14)
F1 0.070(2) 0.0453(17) 0.0419(16) -0.0026(13) 0.0148(14) 0.0059(14)
F2 0.073(2) 0.0421(18) 0.082(2) 0.0153(16) 0.0042(18) -0.0132(16)
F3 0.066(2) 0.0496(18) 0.075(2) 0.0050(16) -0.0114(17) 0.0238(16)
F4 0.0381(14) 0.0409(15) 0.0509(16) -0.0027(13) 0.0063(12) -0.0016(12)
F5 0.0359(15) 0.0432(16) 0.073(2) 0.0101(14) -0.0113(14) -0.0004(12)
F6 0.100(3) 0.0385(17) 0.0525(19) -0.0126(14) 0.0032(18) 0.0035(16)
Si1 0.0168(5) 0.0220(5) 0.0177(5) 0.0001(4) 0.0033(4) -0.0005(4)
P1 0.0169(4) 0.0246(5) 0.0197(5) -0.0001(4) 0.0043(3) -0.0011(4)
P2 0.0206(5) 0.0222(5) 0.0205(5) 0.0003(4) 0.0056(4) 0.0029(4)
P3 0.0234(5) 0.0271(5) 0.0242(5) 0.0060(4) 0.0035(4) -0.0020(4)
P4 0.0261(5) 0.0324(5) 0.0194(5) 0.0002(4) 0.0075(4) 0.0051(4)
P5 0.0389(6) 0.0276(6) 0.0428(7) -0.0002(5) 0.0000(5) 0.0031(5)
Ir1 0.01751(7) 0.02102(8) 0.01670(7) 0.00083(6) 0.00475(5) 0.00090(5)

loop_
_atom_type_symbol
_atom_type_description
_atom_type_scat_dispersion_real
_atom_type_scat_dispersion_imag
_atom_type_scat_source
C C 0.0033 0.0016 'International Tables Vol C Tables 4.2.6.8 and 6.1.1.4'
H H 0.0000 0.0000 'International Tables Vol C Tables 4.2.6.8 and 6.1.1.4'
N N 0.0061 0.0033 'International Tables Vol C Tables 4.2.6.8 and 6.1.1.4'
O O 0.0106 0.0060 'International Tables Vol C Tables 4.2.6.8 and 6.1.1.4'
F F 0.0171 0.0103 'International Tables Vol C Tables 4.2.6.8 and 6.1.1.4'
Si Si 0.0817 0.0704 'International Tables Vol C Tables 4.2.6.8 and 6.1.1.4'
P P 0.1023 0.0942 'International Tables Vol C Tables 4.2.6.8 and 6.1.1.4'
Ir Ir -1.4442 7.9887 'International Tables Vol C Tables 4.2.6.8 and 6.1.1.4'

loop_
_geom_angle_atom_site_label_1
_geom_angle_atom_site_label_2
_geom_angle_atom_site_label_3
_geom_angle
C4 O3 C2 118.4(7)
O3 C2 C1 109.1(6)
O3 C2 H2A 109.9
C1 C2 H2A 109.9
O3 C2 H2B 109.9
C1 C2 H2B 109.9
H2A C2 H2B 108.3
O3 C4 C5 102.4(7)
O3 C4 H4A 111.3
C5 C4 H4A 111.3
O3 C4 H4B 111.3
C5 C4 H4B 111.3
H4A C4 H4B 109.2
C4 C5 H5A 109.5
C4 C5 H5B 109.5
H5A C5 H5B 109.5
C4 C5 H5C 109.5
H5A C5 H5C 109.5
H5B C5 H5C 109.5
C2 C1 H1A 109.5
C2 C1 H1B 109.5
H1A C1 H1B 109.5
C2 C1 H1C 109.5
H1A C1 H1C 109.5
H1B C1 H1C 109.5
Si1 C11 Ir1 100.85(16)
Si1 C11 H11A 111.6
Ir1 C11 H11A 111.6
Si1 C11 H11B 111.6
Ir1 C11 H11B 111.6
H11A C11 H11B 109.4
Si1 C12 H12A 109.5
Si1 C12 H12B 109.5
H12A C12 H12B 109.5
Si1 C12 H12C 109.5
H12A C12 H12C 109.5
H12B C12 H12C 109.5
O31 C31 H31A 109.5
O31 C31 H31B 109.5
H31A C31 H31B 109.5
O31 C31 H31C 109.5
H31A C31 H31C 109.5
H31B C31 H31C 109.5
O32 C32 H32A 109.5
O32 C32 H32B 109.5
H32A C32 H32B 109.5
O32 C32 H32C 109.5
H32A C32 H32C 109.5
H32B C32 H32C 109.5
O33 C33 H33A 109.5
O33 C33 H33B 109.5
H33A C33 H33B 109.5
O33 C33 H33C 109.5
H33A C33 H33C 109.5
H33B C33 H33C 109.5
O41 C41 H41A 109.5
O41 C41 H41B 109.5
H41A C41 H41B 109.5
O41 C41 H41C 109.5
H41A C41 H41C 109.5
H41B C41 H41C 109.5
O42 C42 H42A 109.5
O42 C42 H42B 109.5
H42A C42 H42B 109.5
O42 C42 H42C 109.5
H42A C42 H42C 109.5
H42B C42 H42C 109.5
O43 C43 H43A 109.5
O43 C43 H43B 109.5
H43A C43 H43B 109.5
O43 C43 H43C 109.5
H43A C43 H43C 109.5
H43B C43 H43C 109.5
C116 C111 C112 119.1(4)
C116 C111 N1 120.4(3)
C112 C111 N1 120.3(3)
C111 C112 C113 120.1(4)
C111 C112 H112 119.9
C113 C112 H112 119.9
C114 C113 C112 121.0(4)
C114 C113 H113 119.5
C112 C113 H113 119.5
C115 C114 C113 118.6(4)
C115 C114 C117 119.9(4)
C113 C114 C117 121.5(4)
C114 C115 C116 120.8(4)
C114 C115 H115 119.6
C116 C115 H115 119.6
C111 C116 C115 120.3(4)
C111 C116 H116 119.9
C115 C116 H116 119.9
C114 C117 H17A 109.5
C114 C117 H17B 109.5
H17A C117 H17B 109.5
C114 C117 H17C 109.5
H17A C117 H17C 109.5
H17B C117 H17C 109.5
C122 C121 C126 119.1(4)
C122 C121 P1 121.5(3)
C126 C121 P1 119.4(3)
C121 C122 C123 120.7(4)
C121 C122 H122 119.6
C123 C122 H122 119.6
C124 C123 C122 120.1(4)
C124 C123 H123 120.0
C122 C123 H123 120.0
C123 C124 C125 119.7(4)
C123 C124 H124 120.2
C125 C124 H124 120.2
C124 C125 C126 120.8(4)
C124 C125 H125 119.6
C126 C125 H125 119.6
C125 C126 C121 119.6(4)
C125 C126 H126 120.2
C121 C126 H126 120.2
C136 C131 C132 119.1(4)
C136 C131 P1 120.9(3)
C132 C131 P1 120.0(3)
C133 C132 C131 120.7(4)
C133 C132 H132 119.6
C131 C132 H132 119.6
C134 C133 C132 119.5(4)
C134 C133 H133 120.2
C132 C133 H133 120.2
C133 C134 C135 120.7(4)
C133 C134 H134 119.7
C135 C134 H134 119.7
C136 C135 C134 120.0(4)
C136 C135 H135 120.0
C134 C135 H135 120.0
C135 C136 C131 119.9(4)
C135 C136 H136 120.0
C131 C136 H136 120.0
C212 C211 C216 118.7(3)
C212 C211 N2 121.4(3)
C216 C211 N2 119.6(3)
C211 C212 C213 120.4(4)
C211 C212 H212 119.8
C213 C212 H212 119.8
C214 C213 C212 121.2(4)
C214 C213 H213 119.4
C212 C213 H213 119.4
C213 C214 C215 117.6(4)
C213 C214 C217 121.1(4)
C215 C214 C217 121.3(4)
C216 C215 C214 121.7(4)
C216 C215 H215 119.2
C214 C215 H215 119.2
C215 C216 C211 120.3(4)
C215 C216 H216 119.8
C211 C216 H216 119.8
C214 C217 H27A 109.5
C214 C217 H27B 109.5
H27A C217 H27B 109.5
C214 C217 H27C 109.5
H27A C217 H27C 109.5
H27B C217 H27C 109.5
C226 C221 C222 117.4(4)
C226 C221 P2 123.1(3)
C222 C221 P2 119.2(3)
C223 C222 C221 121.1(4)
C223 C222 H222 119.5
C221 C222 H222 119.5
C224 C223 C222 120.1(4)
C224 C223 H223 120.0
C222 C223 H223 120.0
C223 C224 C225 120.3(4)
C223 C224 H224 119.9
C225 C224 H224 119.9
C224 C225 C226 119.9(4)
C224 C225 H225 120.1
C226 C225 H225 120.1
C221 C226 C225 121.2(4)
C221 C226 H226 119.4
C225 C226 H226 119.4
C232 C231 C236 119.1(4)
C232 C231 P2 118.1(3)
C236 C231 P2 122.8(4)
C231 C232 C233 120.3(5)
C231 C232 H232 119.9
C233 C232 H232 119.9
C234 C233 C232 120.0(5)
C234 C233 H233 120.0
C232 C233 H233 120.0
C233 C234 C235 119.6(5)
C233 C234 H234 120.2
C235 C234 H234 120.2
C234 C235 C236 120.8(5)
C234 C235 H235 119.6
C236 C235 H235 119.6
C235 C236 C231 120.1(5)
C235 C236 H236 119.9
C231 C236 H236 119.9
C111 N1 P1 125.2(2)
C111 N1 Si1 120.6(2)
P1 N1 Si1 114.20(17)
C211 N2 P2 124.7(2)
C211 N2 Si1 120.7(2)
P2 N2 Si1 113.16(16)
C31 O31 P3 122.6(3)
C32 O32 P3 119.4(3)
C33 O33 P3 125.7(3)
C41 O41 P4 122.5(3)
C42 O42 P4 126.3(4)
C43 O43 P4 119.2(3)
N1 Si1 N2 110.67(15)
N1 Si1 C11 104.35(16)
N2 Si1 C11 102.62(16)
N1 Si1 C12 108.82(16)
N2 Si1 C12 106.75(16)
C11 Si1 C12 123.27(17)
N1 P1 C131 108.03(16)
N1 P1 C121 105.16(17)
C131 P1 C121 100.91(18)
N1 P1 Ir1 104.34(11)
C131 P1 Ir1 120.92(14)
C121 P1 Ir1 116.40(12)
N2 P2 C221 106.27(16)
N2 P2 C231 103.98(17)
C221 P2 C231 101.79(19)
N2 P2 Ir1 105.46(11)
C221 P2 Ir1 116.31(13)
C231 P2 Ir1 121.60(13)
O33 P3 O31 106.19(17)
O33 P3 O32 98.73(16)
O31 P3 O32 103.07(16)
O33 P3 Ir1 117.36(12)
O31 P3 Ir1 112.74(11)
O32 P3 Ir1 116.86(12)
O41 P4 O42 107.71(16)
O41 P4 O43 104.12(16)
O42 P4 O43 100.27(17)
O41 P4 Ir1 112.87(11)
O42 P4 Ir1 113.64(12)
O43 P4 Ir1 116.98(12)
F3 P5 F1 90.46(18)
F3 P5 F6 89.72(18)
F1 P5 F6 179.30(19)
F3 P5 F2 90.30(19)
F1 P5 F2 90.69(18)
F6 P5 F2 89.98(19)
F3 P5 F5 178.9(2)
F1 P5 F5 90.15(18)
F6 P5 F5 89.66(18)
F2 P5 F5 90.57(17)
F3 P5 F4 90.20(17)
F1 P5 F4 89.62(15)
F6 P5 F4 89.70(17)
F2 P5 F4 179.40(19)
F5 P5 F4 88.92(15)
C11 Ir1 P3 171.33(10)
C11 Ir1 P4 88.01(9)
P3 Ir1 P4 88.86(4)
C11 Ir1 P1 82.72(10)
P3 Ir1 P1 105.64(4)
P4 Ir1 P1 95.56(3)
C11 Ir1 P2 84.51(9)
P3 Ir1 P2 96.69(4)
P4 Ir1 P2 165.30(4)
P1 Ir1 P2 96.02(3)
C11 Ir1 H1 89.2(18)
P3 Ir1 H1 82.5(18)
P4 Ir1 H1 86.6(19)
P1 Ir1 H1 171.6(18)
P2 Ir1 H1 80.7(19)

loop_
_geom_bond_atom_site_label_1
_geom_bond_atom_site_label_2
_geom_bond_distance
O3 C4 1.436(9)
O3 C2 1.470(8)
C2 C1 1.523(10)
C2 H2A 0.9900
C2 H2B 0.9900
C4 C5 1.622(12)
C4 H4A 0.9900
C4 H4B 0.9900
C5 H5A 0.9800
C5 H5B 0.9800
C5 H5C 0.9800
C1 H1A 0.9800
C1 H1B 0.9800
C1 H1C 0.9800
C11 Si1 1.818(4)
C11 Ir1 2.196(4)
C11 H11A 0.9900
C11 H11B 0.9900
C12 Si1 1.847(4)
C12 H12A 0.9800
C12 H12B 0.9800
C12 H12C 0.9800
C31 O31 1.441(5)
C31 H31A 0.9800
C31 H31B 0.9800
C31 H31C 0.9800
C32 O32 1.440(5)
C32 H32A 0.9800
C32 H32B 0.9800
C32 H32C 0.9800
C33 O33 1.428(5)
C33 H33A 0.9800
C33 H33B 0.9800
C33 H33C 0.9800
C41 O41 1.448(5)
C41 H41A 0.9800
C41 H41B 0.9800
C41 H41C 0.9800
C42 O42 1.452(6)
C42 H42A 0.9800
C42 H42B 0.9800
C42 H42C 0.9800
C43 O43 1.455(6)
C43 H43A 0.9800
C43 H43B 0.9800
C43 H43C 0.9800
C111 C116 1.381(5)
C111 C112 1.393(5)
C111 N1 1.453(5)
C112 C113 1.395(5)
C112 H112 0.9500
C113 C114 1.386(6)
C113 H113 0.9500
C114 C115 1.383(6)
C114 C117 1.513(6)
C115 C116 1.403(5)
C115 H115 0.9500
C116 H116 0.9500
C117 H17A 0.9800
C117 H17B 0.9800
C117 H17C 0.9800
C121 C122 1.376(6)
C121 C126 1.409(5)
C121 P1 1.830(4)
C122 C123 1.398(6)
C122 H122 0.9500
C123 C124 1.378(7)
C123 H123 0.9500
C124 C125 1.382(7)
C124 H124 0.9500
C125 C126 1.388(6)
C125 H125 0.9500
C126 H126 0.9500
C131 C136 1.388(6)
C131 C132 1.399(6)
C131 P1 1.827(4)
C132 C133 1.386(6)
C132 H132 0.9500
C133 C134 1.367(7)
C133 H133 0.9500
C134 C135 1.393(7)
C134 H134 0.9500
C135 C136 1.385(6)
C135 H135 0.9500
C136 H136 0.9500
C211 C212 1.386(5)
C211 C216 1.395(5)
C211 N2 1.446(4)
C212 C213 1.394(5)
C212 H212 0.9500
C213 C214 1.389(6)
C213 H213 0.9500
C214 C215 1.392(6)
C214 C217 1.512(6)
C215 C216 1.380(5)
C215 H215 0.9500
C216 H216 0.9500
C217 H27A 0.9800
C217 H27B 0.9800
C217 H27C 0.9800
C221 C226 1.386(6)
C221 C222 1.399(5)
C221 P2 1.831(4)
C222 C223 1.390(6)
C222 H222 0.9500
C223 C224 1.365(7)
C223 H223 0.9500
C224 C225 1.371(7)
C224 H224 0.9500
C225 C226 1.395(6)
C225 H225 0.9500
C226 H226 0.9500
C231 C232 1.384(6)
C231 C236 1.394(6)
C231 P2 1.837(4)
C232 C233 1.402(6)
C232 H232 0.9500
C233 C234 1.378(8)
C233 H233 0.9500
C234 C235 1.380(8)
C234 H234 0.9500
C235 C236 1.382(7)
C235 H235 0.9500
C236 H236 0.9500
N1 P1 1.693(3)
N1 Si1 1.763(3)
N2 P2 1.685(3)
N2 Si1 1.768(3)
O31 P3 1.587(3)
O32 P3 1.608(3)
O33 P3 1.583(3)
O41 P4 1.574(3)
O42 P4 1.581(3)
O43 P4 1.596(3)
F1 P5 1.593(3)
F2 P5 1.595(3)
F3 P5 1.590(3)
F4 P5 1.605(3)
F5 P5 1.601(3)
F6 P5 1.595(3)
P1 Ir1 2.3876(10)
P2 Ir1 2.3909(9)
P3 Ir1 2.2529(10)
P4 Ir1 2.2653(10)
Ir1 H1 1.42(5)
